data_1525919
loop_
_publ_author_name
'Dollase, W.A.'

_publ_section_title
;
 Refinement and comparison of the structures of Zoisite and Clinozoisite
;
_journal_name_full 'American Mineralogist'
_journal_page_first 1882
_journal_page_last 1898
_journal_volume 53
_journal_year 1968
_chemical_formula_sum 'Al2.98 Ca2 Fe0.02 H O13 Si3'
_chemical_name_systematic 'Ca2 (Al2.98 Fe.02) Si3 O12 (O H)'
_space_group_IT_number 11
_symmetry_space_group_name_Hall '-P 2yb'
_symmetry_space_group_name_H-M 'P 1 21/m 1'
_cell_angle_alpha 90
_cell_angle_beta 115.5
_cell_angle_gamma 90
_cell_formula_units_Z 2
_cell_length_a 8.879
_cell_length_b 5.583
_cell_length_c 10.155
_cell_volume 454.360
_citation_journal_id_ASTM AMMIAY
_cod_data_source_file Dollase_AMMIAY_1968_751.cif
_cod_data_source_block H1Al2.98Ca2Fe0.02O13Si3
_cod_original_cell_volume 454.3597
_cod_original_formula_sum 'H1 Al2.98 Ca2 Fe0.02 O13 Si3'
_cod_database_code 1525919

loop_
_symmetry_equiv_pos_as_xyz
x,y,z
-x,y+1/2,-z
-x,-y,-z
x,-y-1/2,z

loop_
_atom_site_label
_atom_site_type_symbol
_atom_site_fract_x
_atom_site_fract_y
_atom_site_fract_z
_atom_site_occupancy
_atom_site_U_iso_or_equiv
O10 O-2 0.0751 0.25 0.4241 1 0.0
O1 O-2 0.2346 0.9972 0.0452 1 0.0
O4 O-2 0.0551 0.25 0.1322 1 0.0
Al2 Al+3 0 0 0.5 1 0.0
Al3 Al+3 0.2873 0.25 0.2238 0.98 0.0
O8 O-2 0.509 0.25 0.295 1 0.0
Al1 Al+3 0 0 0 1 0.0
O2 O-2 0.3004 0.9867 0.3509 1 0.0
Si2 Si+4 0.6776 0.25 0.2753 1 0.0
O7 O-2 0.5166 0.75 0.1779 1 0.0
O3 O-2 0.7874 0.0128 0.3471 1 0.0
Si1 Si+4 0.3382 0.75 0.0478 1 0.0
Ca1 Ca+2 0.7617 0.75 0.1555 1 0.0
Ca2 Ca+2 0.6063 0.75 0.4234 1 0.0
Fe1 Fe+3 0.2873 0.25 0.2238 0.02 0.0
O9 O-2 0.642 0.25 0.1042 1 0.0
H1 H+1 0.046 0.25 0.341 1 0.0
O6 O-2 0.0596 0.75 0.401 1 0.0
O5 O-2 0.0395 0.75 0.1433 1 0.0
Si3 Si+4 0.1822 0.75 0.3158 1 0.0
